data_9015009
loop_
_publ_author_name
'Laufek, F.'
'Sejkora, J.'
'Dusek, M.'

_publ_section_title
;
 The role of silver in the crystal structure of pyrargyrite: single
 crystal X-ray diffraction study
;
_journal_name_full 'Journal of Geosciences'
_journal_page_first 161
_journal_page_last 167
_journal_volume 55
_journal_year 2010
_chemical_compound_source 'H61Z vein, Haje ore deposit, Pribram distict, Czech Republic'
_chemical_formula_sum 'Ag3 S3 Sb'
_chemical_name_mineral Pyrargyrite
_space_group_IT_number 161
_symmetry_space_group_name_Hall 'R 3 -2"c'
_symmetry_space_group_name_H-M 'R 3 c :H'
_cell_angle_alpha 90
_cell_angle_beta 90
_cell_angle_gamma 120
_cell_length_a 11.0464
_cell_length_b 11.0464
_cell_length_c 8.7211
_cell_formula_units_Z 6
_cell_volume 921.602
_database_code_amcsd 0013027
_exptl_crystal_density_diffrn 5.855
_cod_original_sg_symbol_H-M 'R 3 c'
_cod_original_formula_sum 'Sb Ag3 S3'
_cod_database_code 9015009

loop_
_space_group_symop_operation_xyz
x,y,z
2/3+x,1/3+y,1/3+z
1/3+x,2/3+y,2/3+z
x,x-y,1/2+z
2/3+x,1/3+x-y,5/6+z
1/3+x,2/3+x-y,1/6+z
-y,-x,1/2+z
2/3-y,1/3-x,5/6+z
1/3-y,2/3-x,1/6+z
-x+y,y,1/2+z
2/3-x+y,1/3+y,5/6+z
1/3-x+y,2/3+y,1/6+z
-y,x-y,z
2/3-y,1/3+x-y,1/3+z
1/3-y,2/3+x-y,2/3+z
-x+y,-x,z
2/3-x+y,1/3-x,1/3+z
1/3-x+y,2/3-x,2/3+z

loop_
_atom_site_aniso_label
_atom_site_aniso_U_11
_atom_site_aniso_U_22
_atom_site_aniso_U_33
_atom_site_aniso_U_12
_atom_site_aniso_U_13
_atom_site_aniso_U_23
Sb 0.02070 0.02070 0.01780 0.01030 0.00000 0.00000
Ag 0.09860 0.05200 0.06770 0.03780 0.00200 0.03100
S 0.01880 0.02130 0.02810 0.00890 0.00160 0.00100

loop_
_atom_site_label
_atom_site_fract_x
_atom_site_fract_y
_atom_site_fract_z
_atom_site_U_iso_or_equiv
Sb 0.00000 0.00000 0.00000 0.01970
Ag 0.24690 0.30310 0.21840 0.07270
S 0.22150 0.10070 0.36090 0.02330

loop_
_cod_related_entry_id
_cod_related_entry_database
_cod_related_entry_code
1 AMCSD 0013027
